data_2229275
loop_
_publ_author_name
'Wang, Xiong-Qing'
'Song, Qin'
'Guo, Xiao-Qiang'
'Yan, Jun'

_publ_section_title
;
 Deltaline from <i>Delphinium delavayi</i> Franch
;
_journal_coeditor_code XU5116
_journal_issue 2
_journal_name_full 'Acta Crystallographica Section E'
_journal_page_first o439
_journal_paper_doi 10.1107/S1600536811001681
_journal_volume 67
_journal_year 2011
_chemical_formula_iupac 'C27 H41 N O8'
_chemical_formula_moiety 'C27 H41 N O8'
_chemical_formula_sum 'C27 H41 N O8'
_chemical_formula_weight 507.61
_chemical_name_common
;
Deltaline
;
_chemical_name_systematic
;
6\b,10-dihydroxy-1\a,14\a,16\b-trimethoxy-4-methyl-7\b,8-(methylenedioxy)-
20-ethylaconitan-6-yl acetate
;
_space_group_IT_number 19
_symmetry_cell_setting orthorhombic
_symmetry_space_group_name_Hall 'P 2ac 2ab'
_symmetry_space_group_name_H-M 'P 21 21 21'
_atom_sites_solution_hydrogens geom
_atom_sites_solution_primary direct
_atom_sites_solution_secondary difmap
_audit_creation_method SHELXL-97
_cell_angle_alpha 90.00
_cell_angle_beta 90.00
_cell_angle_gamma 90.00
_cell_formula_units_Z 4
_cell_length_a 8.5708(3)
_cell_length_b 16.3149(5)
_cell_length_c 18.5346(6)
_cell_measurement_reflns_used 4328
_cell_measurement_temperature 293(2)
_cell_measurement_theta_max 29.1337
_cell_measurement_theta_min 3.231
_cell_volume 2591.73(15)
_computing_cell_refinement
;
CrysAlis PRO CCD (Oxford Diffraction, 2009)
;
_computing_data_collection
;
CrysAlis PRO CCD (Oxford Diffraction, 2009)
;
_computing_data_reduction
;
CrysAlis PRO RED (Oxford Diffraction, 2009)
;
_computing_molecular_graphics
;
OLEX2 (Dolomanov <i>et al.</i>, 2009)
;
_computing_publication_material
;
OLEX2 (Dolomanov <i>et al.</i>, 2009)
;
_computing_structure_refinement 'SHELXTL (Sheldrick, 2008)'
_computing_structure_solution 'SHELXTL (Sheldrick, 2008)'
_diffrn_ambient_temperature 293(2)
_diffrn_detector_area_resol_mean 16.0874
_diffrn_measured_fraction_theta_full 0.997
_diffrn_measured_fraction_theta_max 0.997
_diffrn_measurement_device_type 'Xcalibur, Eos'
_diffrn_measurement_method '\w scans'
_diffrn_radiation_monochromator graphite
_diffrn_radiation_source 'fine-focus sealed tube'
_diffrn_radiation_type 'Mo K\a'
_diffrn_radiation_wavelength 0.7107
_diffrn_reflns_av_R_equivalents 0.0188
_diffrn_reflns_av_sigmaI/netI 0.0317
_diffrn_reflns_limit_h_max 6
_diffrn_reflns_limit_h_min -10
_diffrn_reflns_limit_k_max 20
_diffrn_reflns_limit_k_min -20
_diffrn_reflns_limit_l_max 21
_diffrn_reflns_limit_l_min -23
_diffrn_reflns_number 8392
_diffrn_reflns_theta_full 26.37
_diffrn_reflns_theta_max 26.37
_diffrn_reflns_theta_min 3.24
_diffrn_standards_number 0
_exptl_absorpt_coefficient_mu 0.095
_exptl_absorpt_correction_type none
_exptl_crystal_colour colourless
_exptl_crystal_density_diffrn 1.301
_exptl_crystal_density_method 'not measured'
_exptl_crystal_description block
_exptl_crystal_F_000 1096
_exptl_crystal_size_max 0.54
_exptl_crystal_size_mid 0.52
_exptl_crystal_size_min 0.50
_refine_diff_density_max 0.267
_refine_diff_density_min -0.204
_refine_ls_extinction_method none
_refine_ls_goodness_of_fit_ref 1.111
_refine_ls_hydrogen_treatment constr
_refine_ls_matrix_type full
_refine_ls_number_parameters 332
_refine_ls_number_reflns 3005
_refine_ls_number_restraints 0
_refine_ls_restrained_S_all 1.111
_refine_ls_R_factor_all 0.0528
_refine_ls_R_factor_gt 0.0384
_refine_ls_shift/su_max 0.000
_refine_ls_shift/su_mean 0.000
_refine_ls_structure_factor_coef Fsqd
_refine_ls_weighting_details 'calc w=1/[\s^2^(Fo^2^)+(0.0438P)^2^] where P=(Fo^2^+2Fc^2^)/3'
_refine_ls_weighting_scheme calc
_refine_ls_wR_factor_gt 0.0824
_refine_ls_wR_factor_ref 0.0852
_reflns_number_gt 2270
_reflns_number_total 3005
_reflns_threshold_expression I>2\s(I)
_cod_data_source_file xu5116.cif
_cod_data_source_block I
_cod_original_cell_volume 2591.73(16)
_cod_database_code 2229275
_cod_database_fobs_code 2229275

loop_
_space_group_symop_id
_space_group_symop_operation_xyz
1 'x, y, z'
2 '-x+1/2, -y, z+1/2'
3 'x+1/2, -y+1/2, -z'
4 '-x, y+1/2, -z+1/2'

loop_
_atom_site_type_symbol
_atom_site_label
_atom_site_fract_x
_atom_site_fract_y
_atom_site_fract_z
_atom_site_U_iso_or_equiv
_atom_site_adp_type
_atom_site_calc_flag
_atom_site_refinement_flags
_atom_site_occupancy
_atom_site_disorder_assembly
_atom_site_disorder_group
O O1 0.7652(2) 0.55926(11) 0.35593(8) 0.0456(5) Uani d . 1 . .
O O2 0.81403(19) 0.35689(10) 0.45254(9) 0.0390(4) Uani d . 1 . .
H H2 0.7998 0.3319 0.4904 0.059 Uiso calc R 1 . .
O O3 0.5153(2) 0.37548(9) 0.59848(8) 0.0380(4) Uani d . 1 . .
O O4 0.3323(3) 0.40578(13) 0.68055(10) 0.0619(6) Uani d . 1 . .
O O5 0.2499(2) 0.48750(10) 0.51066(10) 0.0451(5) Uani d . 1 . .
O O6 0.26769(19) 0.34658(10) 0.50243(9) 0.0426(4) Uani d . 1 . .
O O7 0.4062(2) 0.22164(10) 0.38831(8) 0.0407(4) Uani d . 1 . .
O O8 0.2868(3) 0.34153(14) 0.26162(10) 0.0677(6) Uani d . 1 . .
N N1 0.5100(3) 0.61054(12) 0.47244(11) 0.0405(5) Uani d . 1 . .
C C1 0.8052(3) 0.53466(15) 0.42806(12) 0.0356(6) Uani d . 1 . .
H H1 0.8947 0.4974 0.4248 0.043 Uiso calc R 1 . .
C C2 0.8586(3) 0.61099(16) 0.46832(13) 0.0490(7) Uani d . 1 . .
H H2B 0.9647 0.6238 0.4541 0.059 Uiso calc R 1 . .
H H2A 0.7929 0.6567 0.4543 0.059 Uiso calc R 1 . .
C C3 0.8527(4) 0.60159(17) 0.54915(14) 0.0526(7) Uani d . 1 . .
H H3B 0.8757 0.6539 0.5716 0.063 Uiso calc R 1 . .
H H3A 0.9318 0.5627 0.5643 0.063 Uiso calc R 1 . .
C C4 0.6923(4) 0.57172(16) 0.57444(12) 0.0442(7) Uani d . 1 . .
C C5 0.6682(3) 0.48456(14) 0.54468(12) 0.0352(6) Uani d . 1 . .
H H5 0.7477 0.4469 0.5632 0.042 Uiso calc R 1 . .
C C6 0.5037(3) 0.45582(14) 0.56507(13) 0.0370(6) Uani d . 1 . .
H H6 0.4612 0.4941 0.6007 0.044 Uiso calc R 1 . .
C C7 0.4063(3) 0.46357(14) 0.49505(12) 0.0328(5) Uani d . 1 . .
C C8 0.3806(3) 0.38400(14) 0.45413(12) 0.0332(6) Uani d . 1 . .
C C9 0.5323(3) 0.33528(13) 0.44938(12) 0.0306(5) Uani d . 1 . .
H H9 0.5529 0.3063 0.4947 0.037 Uiso calc R 1 . .
C C10 0.6707(3) 0.39470(14) 0.43015(11) 0.0306(5) Uani d . 1 . .
C C11 0.6670(3) 0.48566(13) 0.46105(12) 0.0303(5) Uani d . 1 . .
C C12 0.6726(3) 0.39351(15) 0.34574(11) 0.0370(6) Uani d . 1 . .
H H12B 0.6541 0.4481 0.3269 0.044 Uiso calc R 1 . .
H H12A 0.7729 0.3745 0.3283 0.044 Uiso calc R 1 . .
C C13 0.5428(3) 0.33514(15) 0.32151(12) 0.0380(6) Uani d . 1 . .
H H13 0.5727 0.3059 0.2774 0.046 Uiso calc R 1 . .
C C14 0.5350(3) 0.27644(14) 0.38592(12) 0.0354(6) Uani d . 1 . .
H H14 0.6318 0.2445 0.3877 0.042 Uiso calc R 1 . .
C C15 0.2966(3) 0.39366(16) 0.38029(13) 0.0435(6) Uani d . 1 . .
H H15A 0.2111 0.3547 0.3792 0.052 Uiso calc R 1 . .
H H15B 0.2509 0.4480 0.3790 0.052 Uiso calc R 1 . .
C C16 0.3906(3) 0.38237(17) 0.31056(13) 0.0461(7) Uani d . 1 . .
H H16 0.4155 0.4366 0.2909 0.055 Uiso calc R 1 . .
C C17 0.5051(3) 0.52438(13) 0.45053(12) 0.0333(6) Uani d . 1 . .
H H17 0.4752 0.5207 0.3996 0.040 Uiso calc R 1 . .
C C18 0.6936(4) 0.57254(18) 0.65786(13) 0.0611(8) Uani d . 1 . .
H H18B 0.7808 0.5412 0.6751 0.092 Uiso calc R 1 . .
H H18A 0.5985 0.5489 0.6756 0.092 Uiso calc R 1 . .
H H18C 0.7022 0.6280 0.6747 0.092 Uiso calc R 1 . .
C C19 0.5582(4) 0.62569(15) 0.54695(13) 0.0483(7) Uani d . 1 . .
H H19A 0.4687 0.6176 0.5781 0.058 Uiso calc R 1 . .
H H19B 0.5894 0.6826 0.5512 0.058 Uiso calc R 1 . .
C C20 0.3743(4) 0.65879(16) 0.45265(16) 0.0589(8) Uani d . 1 . .
H H20B 0.3870 0.7139 0.4715 0.071 Uiso calc R 1 . .
H H20A 0.2829 0.6351 0.4754 0.071 Uiso calc R 1 . .
C C21 0.3462(5) 0.6638(2) 0.37278(19) 0.0874(12) Uani d . 1 . .
H H21C 0.2639 0.7023 0.3633 0.131 Uiso calc R 1 . .
H H21A 0.3170 0.6108 0.3549 0.131 Uiso calc R 1 . .
H H21B 0.4399 0.6817 0.3491 0.131 Uiso calc R 1 . .
C C22 0.1671(3) 0.41198(16) 0.52121(15) 0.0487(7) Uani d . 1 . .
H H22B 0.1351 0.4069 0.5712 0.058 Uiso calc R 1 . .
H H22A 0.0744 0.4108 0.4912 0.058 Uiso calc R 1 . .
C C23 0.8951(4) 0.5746(2) 0.31168(15) 0.0766(11) Uani d . 1 . .
H H23C 0.9430 0.6253 0.3258 0.115 Uiso calc R 1 . .
H H23A 0.8619 0.5783 0.2623 0.115 Uiso calc R 1 . .
H H23B 0.9689 0.5308 0.3166 0.115 Uiso calc R 1 . .
C C24 0.4242(3) 0.35893(17) 0.65548(13) 0.0404(6) Uani d . 1 . .
C C25 0.4585(4) 0.27508(17) 0.68280(14) 0.0532(8) Uani d . 1 . .
H H25A 0.4412 0.2359 0.6450 0.080 Uiso calc R 1 . .
H H25B 0.3911 0.2630 0.7228 0.080 Uiso calc R 1 . .
H H25C 0.5653 0.2723 0.6983 0.080 Uiso calc R 1 . .
C C26 0.3097(7) 0.3587(3) 0.19060(18) 0.134(2) Uani d . 1 . .
H H26C 0.2695 0.4123 0.1800 0.201 Uiso calc R 1 . .
H H26A 0.2565 0.3188 0.1616 0.201 Uiso calc R 1 . .
H H26B 0.4194 0.3572 0.1801 0.201 Uiso calc R 1 . .
C C27 0.4061(4) 0.16616(17) 0.32879(13) 0.0513(7) Uani d . 1 . .
H H27B 0.3288 0.1245 0.3366 0.077 Uiso calc R 1 . .
H H27C 0.5071 0.1411 0.3245 0.077 Uiso calc R 1 . .
H H27A 0.3824 0.1955 0.2853 0.077 Uiso calc R 1 . .

loop_
_atom_site_aniso_label
_atom_site_aniso_U_11
_atom_site_aniso_U_22
_atom_site_aniso_U_33
_atom_site_aniso_U_12
_atom_site_aniso_U_13
_atom_site_aniso_U_23
O1 0.0524(11) 0.0455(11) 0.0390(9) -0.0119(10) -0.0001(8) 0.0130(8)
O2 0.0335(9) 0.0343(10) 0.0493(10) 0.0041(8) -0.0019(8) 0.0066(8)
O3 0.0483(10) 0.0325(9) 0.0332(8) -0.0016(9) 0.0035(8) 0.0076(7)
O4 0.0654(13) 0.0651(14) 0.0551(11) 0.0056(12) 0.0227(11) 0.0070(11)
O5 0.0342(10) 0.0422(10) 0.0589(11) 0.0059(8) 0.0103(9) 0.0064(9)
O6 0.0327(9) 0.0400(9) 0.0551(10) -0.0040(8) 0.0056(8) 0.0105(9)
O7 0.0462(10) 0.0347(9) 0.0412(9) -0.0115(9) -0.0030(9) -0.0020(8)
O8 0.0757(14) 0.0835(16) 0.0440(11) -0.0151(13) -0.0221(11) 0.0059(11)
N1 0.0527(13) 0.0256(10) 0.0431(11) 0.0030(11) 0.0002(10) 0.0030(9)
C1 0.0363(14) 0.0338(13) 0.0368(13) -0.0052(12) -0.0024(11) 0.0060(11)
C2 0.0556(18) 0.0410(15) 0.0503(15) -0.0209(15) -0.0019(14) -0.0012(13)
C3 0.067(2) 0.0390(15) 0.0517(15) -0.0172(15) -0.0127(15) -0.0005(13)
C4 0.0646(18) 0.0329(14) 0.0352(13) -0.0091(14) -0.0014(13) -0.0020(12)
C5 0.0421(14) 0.0282(12) 0.0355(13) -0.0027(12) -0.0029(11) 0.0058(11)
C6 0.0479(16) 0.0260(12) 0.0371(13) 0.0016(12) 0.0053(13) 0.0024(11)
C7 0.0304(13) 0.0318(12) 0.0361(12) 0.0058(11) 0.0034(11) 0.0063(11)
C8 0.0300(13) 0.0312(13) 0.0385(12) -0.0033(11) -0.0004(11) 0.0072(11)
C9 0.0339(13) 0.0261(12) 0.0319(12) -0.0020(11) -0.0004(10) 0.0041(10)
C10 0.0277(12) 0.0282(12) 0.0359(12) 0.0011(11) -0.0002(10) 0.0015(11)
C11 0.0321(13) 0.0259(12) 0.0328(12) -0.0033(11) 0.0007(10) 0.0016(10)
C12 0.0414(14) 0.0329(13) 0.0367(12) -0.0032(13) 0.0038(12) -0.0003(11)
C13 0.0470(15) 0.0342(13) 0.0327(13) -0.0055(13) -0.0005(11) -0.0003(11)
C14 0.0378(14) 0.0283(11) 0.0400(13) -0.0033(11) -0.0051(12) 0.0010(12)
C15 0.0391(14) 0.0396(14) 0.0518(14) -0.0013(13) -0.0117(13) 0.0054(13)
C16 0.0513(17) 0.0431(15) 0.0440(14) -0.0040(15) -0.0096(13) 0.0111(13)
C17 0.0395(14) 0.0279(12) 0.0326(12) 0.0005(12) 0.0014(11) 0.0032(10)
C18 0.090(2) 0.0506(17) 0.0425(14) -0.0108(19) -0.0051(16) -0.0062(14)
C19 0.0699(19) 0.0313(14) 0.0437(14) -0.0010(14) 0.0055(14) -0.0057(13)
C20 0.068(2) 0.0358(15) 0.072(2) 0.0140(15) 0.0056(17) 0.0078(15)
C21 0.113(3) 0.063(2) 0.086(2) 0.029(2) -0.034(2) 0.002(2)
C22 0.0339(14) 0.0512(16) 0.0609(16) -0.0010(14) 0.0069(13) 0.0087(15)
C23 0.079(2) 0.099(3) 0.0519(16) -0.037(2) 0.0130(18) 0.0120(19)
C24 0.0430(16) 0.0467(16) 0.0317(13) -0.0132(14) -0.0037(12) 0.0030(13)
C25 0.067(2) 0.0476(16) 0.0452(15) -0.0197(16) -0.0031(14) 0.0107(14)
C26 0.155(4) 0.180(5) 0.067(2) -0.036(4) -0.052(3) 0.031(3)
C27 0.065(2) 0.0427(15) 0.0461(15) -0.0136(16) -0.0111(15) -0.0010(13)

loop_
_atom_type_symbol
_atom_type_description
_atom_type_scat_dispersion_real
_atom_type_scat_dispersion_imag
_atom_type_scat_source
C C 0.0033 0.0000 'International Tables Vol C Tables 4.2.6.8 and 6.1.1.4'
H H 0.0000 0.0000 'International Tables Vol C Tables 4.2.6.8 and 6.1.1.4'
N N 0.0061 0.0000 'International Tables Vol C Tables 4.2.6.8 and 6.1.1.4'
O O 0.0106 0.0000 'International Tables Vol C Tables 4.2.6.8 and 6.1.1.4'

loop_
_geom_angle_atom_site_label_1
_geom_angle_atom_site_label_2
_geom_angle_atom_site_label_3
_geom_angle_site_symmetry_1
_geom_angle_site_symmetry_3
_geom_angle
_geom_angle_publ_flag
O1 C1 H1 . . 107.6 ?
O1 C1 C2 . . 107.41(18) ?
O1 C1 C11 . . 109.12(19) ?
O1 C23 H23C . . 109.5 ?
O1 C23 H23A . . 109.5 ?
O1 C23 H23B . . 109.5 ?
O2 C10 C9 . . 108.35(17) ?
O2 C10 C11 . . 108.27(18) ?
O2 C10 C12 . . 105.95(19) ?
O3 C6 C5 . . 108.5(2) ?
O3 C6 H6 . . 108.2 ?
O3 C6 C7 . . 117.9(2) ?
O3 C24 C25 . . 109.8(2) ?
O4 C24 O3 . . 124.2(2) ?
O4 C24 C25 . . 126.0(2) ?
O5 C7 C6 . . 111.04(19) ?
O5 C7 C8 . . 101.45(19) ?
O5 C7 C17 . . 116.62(18) ?
O5 C22 H22B . . 110.1 ?
O5 C22 H22A . . 110.1 ?
O6 C8 C7 . . 98.53(17) ?
O6 C8 C9 . . 112.58(18) ?
O6 C8 C15 . . 106.09(18) ?
O6 C22 O5 . . 108.19(19) ?
O6 C22 H22B . . 110.1 ?
O6 C22 H22A . . 110.1 ?
O7 C14 C9 . . 111.21(19) ?
O7 C14 C13 . . 116.8(2) ?
O7 C14 H14 . . 108.8 ?
O7 C27 H27B . . 109.5 ?
O7 C27 H27C . . 109.5 ?
O7 C27 H27A . . 109.5 ?
O8 C16 C13 . . 112.3(2) ?
O8 C16 C15 . . 105.2(2) ?
O8 C16 H16 . . 108.6 ?
O8 C26 H26C . . 109.5 ?
O8 C26 H26A . . 109.5 ?
O8 C26 H26B . . 109.5 ?
N1 C17 C7 . . 119.00(19) ?
N1 C17 C11 . . 109.5(2) ?
N1 C17 H17 . . 109.5 ?
N1 C19 C4 . . 115.3(2) ?
N1 C19 H19A . . 108.4 ?
N1 C19 H19B . . 108.4 ?
N1 C20 H20B . . 108.7 ?
N1 C20 H20A . . 108.7 ?
N1 C20 C21 . . 114.0(3) ?
C1 C2 H2B . . 108.9 ?
C1 C2 H2A . . 108.9 ?
C1 C11 C10 . . 108.84(18) ?
C2 C1 H1 . . 107.6 ?
C2 C1 C11 . . 117.2(2) ?
C2 C3 H3B . . 109.3 ?
C2 C3 H3A . . 109.3 ?
C2 C3 C4 . . 111.5(2) ?
H2B C2 H2A . . 107.7 ?
C3 C2 C1 . . 113.2(2) ?
C3 C2 H2B . . 108.9 ?
C3 C2 H2A . . 108.9 ?
C3 C4 C5 . . 107.7(2) ?
C3 C4 C18 . . 107.3(2) ?
C3 C4 C19 . . 112.8(2) ?
H3B C3 H3A . . 108.0 ?
C4 C3 H3B . . 109.3 ?
C4 C3 H3A . . 109.3 ?
C4 C5 H5 . . 111.2 ?
C4 C5 C11 . . 110.40(19) ?
C4 C18 H18B . . 109.5 ?
C4 C18 H18A . . 109.5 ?
C4 C18 H18C . . 109.5 ?
C4 C19 H19A . . 108.4 ?
C4 C19 H19B . . 108.4 ?
C5 C4 C18 . . 111.6(2) ?
C5 C6 H6 . . 108.2 ?
C5 C6 C7 . . 105.31(19) ?
C5 C11 C1 . . 113.22(19) ?
C5 C11 C10 . . 110.43(18) ?
C6 C5 C4 . . 108.5(2) ?
C6 C5 H5 . . 111.2 ?
C6 C5 C11 . . 104.1(2) ?
C7 O5 C22 . . 104.93(18) ?
C7 C6 H6 . . 108.2 ?
C7 C8 C9 . . 110.47(19) ?
C7 C8 C15 . . 114.85(19) ?
C7 C17 H17 . . 109.5 ?
C8 C7 C6 . . 115.28(18) ?
C8 C7 C17 . . 111.23(18) ?
C8 C9 H9 . . 110.8 ?
C8 C9 C10 . . 109.54(18) ?
C8 C15 H15A . . 107.5 ?
C8 C15 H15B . . 107.5 ?
C9 C8 C15 . . 113.3(2) ?
C9 C10 C11 . . 118.58(19) ?
C9 C14 C13 . . 102.08(18) ?
C9 C14 H14 . . 108.8 ?
C10 O2 H2 . . 109.5 ?
C10 C9 H9 . . 110.8 ?
C10 C12 H12B . . 110.3 ?
C10 C12 H12A . . 110.3 ?
C11 C1 H1 . . 107.6 ?
C11 C5 H5 . . 111.2 ?
C11 C17 C7 . . 99.38(17) ?
C11 C17 H17 . . 109.5 ?
C12 C10 C9 . . 103.11(19) ?
C12 C10 C11 . . 111.82(18) ?
C12 C13 H13 . . 110.9 ?
H12B C12 H12A . . 108.6 ?
C13 C12 C10 . . 107.1(2) ?
C13 C12 H12B . . 110.3 ?
C13 C12 H12A . . 110.3 ?
C13 C14 H14 . . 108.8 ?
C13 C16 C15 . . 113.4(2) ?
C13 C16 H16 . . 108.6 ?
C14 O7 C27 . . 112.04(19) ?
C14 C9 C8 . . 112.75(19) ?
C14 C9 H9 . . 110.8 ?
C14 C9 C10 . . 101.69(18) ?
C14 C13 C12 . . 101.07(18) ?
C14 C13 H13 . . 110.9 ?
C15 C16 H16 . . 108.6 ?
H15A C15 H15B . . 107.0 ?
C16 C13 C12 . . 110.2(2) ?
C16 C13 H13 . . 110.9 ?
C16 C13 C14 . . 112.4(2) ?
C16 C15 C8 . . 119.1(2) ?
C16 C15 H15A . . 107.5 ?
C16 C15 H15B . . 107.5 ?
C17 C7 C6 . . 101.83(19) ?
C17 C11 C1 . . 115.26(18) ?
C17 C11 C5 . . 97.91(18) ?
C17 C11 C10 . . 110.82(19) ?
H18B C18 H18A . . 109.5 ?
H18B C18 H18C . . 109.5 ?
H18A C18 H18C . . 109.5 ?
C19 N1 C17 . . 115.62(19) ?
C19 C4 C5 . . 108.1(2) ?
C19 C4 C18 . . 109.4(2) ?
H19A C19 H19B . . 107.5 ?
C20 N1 C17 . . 115.3(2) ?
C20 N1 C19 . . 111.9(2) ?
C20 C21 H21C . . 109.5 ?
C20 C21 H21A . . 109.5 ?
C20 C21 H21B . . 109.5 ?
H20B C20 H20A . . 107.6 ?
C21 C20 H20B . . 108.7 ?
C21 C20 H20A . . 108.7 ?
H21C C21 H21A . . 109.5 ?
H21C C21 H21B . . 109.5 ?
H21A C21 H21B . . 109.5 ?
C22 O6 C8 . . 103.91(17) ?
H22B C22 H22A . . 108.4 ?
C23 O1 C1 . . 113.8(2) ?
H23C C23 H23A . . 109.5 ?
H23C C23 H23B . . 109.5 ?
H23A C23 H23B . . 109.5 ?
C24 O3 C6 . . 118.5(2) ?
C24 C25 H25A . . 109.5 ?
C24 C25 H25B . . 109.5 ?
C24 C25 H25C . . 109.5 ?
H25A C25 H25B . . 109.5 ?
H25A C25 H25C . . 109.5 ?
H25B C25 H25C . . 109.5 ?
C26 O8 C16 . . 115.2(3) ?
H26C C26 H26A . . 109.5 ?
H26C C26 H26B . . 109.5 ?
H26A C26 H26B . . 109.5 ?
H27B C27 H27C . . 109.5 ?
H27B C27 H27A . . 109.5 ?
H27C C27 H27A . . 109.5 ?

loop_
_geom_bond_atom_site_label_1
_geom_bond_atom_site_label_2
_geom_bond_site_symmetry_2
_geom_bond_distance
_geom_bond_publ_flag
O1 C1 . 1.437(3) ?
O1 C23 . 1.405(3) ?
O2 H2 . 0.8200 ?
O2 C10 . 1.436(3) ?
O3 C6 . 1.453(3) ?
O3 C24 . 1.341(3) ?
O4 C24 . 1.192(3) ?
O5 C7 . 1.426(3) ?
O5 C22 . 1.435(3) ?
O6 C8 . 1.453(3) ?
O6 C22 . 1.415(3) ?
O7 C14 . 1.421(3) ?
O7 C27 . 1.427(3) ?
O8 C16 . 1.435(3) ?
O8 C26 . 1.360(4) ?
N1 C17 . 1.464(3) ?
N1 C19 . 1.463(3) ?
N1 C20 . 1.452(3) ?
C1 H1 . 0.9800 ?
C1 C2 . 1.522(3) ?
C1 C11 . 1.555(3) ?
C2 H2B . 0.9700 ?
C2 H2A . 0.9700 ?
C2 C3 . 1.507(3) ?
C3 H3B . 0.9700 ?
C3 H3A . 0.9700 ?
C3 C4 . 1.532(4) ?
C4 C5 . 1.539(3) ?
C4 C18 . 1.546(3) ?
C4 C19 . 1.534(4) ?
C5 H5 . 0.9800 ?
C5 C6 . 1.533(4) ?
C5 C11 . 1.550(3) ?
C6 H6 . 0.9800 ?
C6 C7 . 1.548(3) ?
C7 C8 . 1.520(3) ?
C7 C17 . 1.543(3) ?
C8 C9 . 1.527(3) ?
C8 C15 . 1.554(3) ?
C9 H9 . 0.9800 ?
C9 C10 . 1.573(3) ?
C9 C14 . 1.518(3) ?
C10 C11 . 1.591(3) ?
C10 C12 . 1.565(3) ?
C11 C17 . 1.537(3) ?
C12 H12B . 0.9700 ?
C12 H12A . 0.9700 ?
C12 C13 . 1.531(3) ?
C13 H13 . 0.9800 ?
C13 C14 . 1.532(3) ?
C13 C16 . 1.529(4) ?
C14 H14 . 0.9800 ?
C15 H15A . 0.9700 ?
C15 H15B . 0.9700 ?
C15 C16 . 1.534(4) ?
C16 H16 . 0.9800 ?
C17 H17 . 0.9800 ?
C18 H18B . 0.9600 ?
C18 H18A . 0.9600 ?
C18 H18C . 0.9600 ?
C19 H19A . 0.9700 ?
C19 H19B . 0.9700 ?
C20 H20B . 0.9700 ?
C20 H20A . 0.9700 ?
C20 C21 . 1.502(4) ?
C21 H21C . 0.9600 ?
C21 H21A . 0.9600 ?
C21 H21B . 0.9600 ?
C22 H22B . 0.9700 ?
C22 H22A . 0.9700 ?
C23 H23C . 0.9600 ?
C23 H23A . 0.9600 ?
C23 H23B . 0.9600 ?
C24 C25 . 1.488(4) ?
C25 H25A . 0.9600 ?
C25 H25B . 0.9600 ?
C25 H25C . 0.9600 ?
C26 H26C . 0.9600 ?
C26 H26A . 0.9600 ?
C26 H26B . 0.9600 ?
C27 H27B . 0.9600 ?
C27 H27C . 0.9600 ?
C27 H27A . 0.9600 ?

loop_
_geom_hbond_atom_site_label_D
_geom_hbond_atom_site_label_H
_geom_hbond_atom_site_label_A
_geom_hbond_site_symmetry_A
_geom_hbond_distance_DH
_geom_hbond_distance_HA
_geom_hbond_distance_DA
_geom_hbond_angle_DHA
O2 H2 O7 3_556 0.82 2.58 3.311(2) 150

loop_
_geom_torsion_atom_site_label_1
_geom_torsion_atom_site_label_2
_geom_torsion_atom_site_label_3
_geom_torsion_atom_site_label_4
_geom_torsion_site_symmetry_1
_geom_torsion_site_symmetry_2
_geom_torsion_site_symmetry_3
_geom_torsion_site_symmetry_4
_geom_torsion
_geom_torsion_publ_flag
O1 C1 C2 C3 . . . . 160.6(2) ?
O1 C1 C11 C5 . . . . -158.10(19) ?
O1 C1 C11 C10 . . . . 78.7(2) ?
O1 C1 C11 C17 . . . . -46.5(3) ?
O2 C10 C11 C1 . . . . 62.2(2) ?
O2 C10 C11 C5 . . . . -62.6(2) ?
O2 C10 C11 C17 . . . . -170.02(17) ?
O2 C10 C12 C13 . . . . 112.9(2) ?
O3 C6 C7 O5 . . . . 94.0(2) ?
O3 C6 C7 C8 . . . . -20.7(3) ?
O3 C6 C7 C17 . . . . -141.2(2) ?
O5 C7 C8 O6 . . . . -46.64(19) ?
O5 C7 C8 C9 . . . . -164.70(18) ?
O5 C7 C8 C15 . . . . 65.6(2) ?
O5 C7 C17 N1 . . . . 49.4(3) ?
O5 C7 C17 C11 . . . . 167.90(19) ?
O6 C8 C9 C10 . . . . -152.60(18) ?
O6 C8 C9 C14 . . . . 94.9(2) ?
O6 C8 C15 C16 . . . . -144.5(2) ?
C1 C2 C3 C4 . . . . -52.2(3) ?
C1 C11 C17 N1 . . . . -49.9(2) ?
C1 C11 C17 C7 . . . . -175.36(19) ?
C2 C1 C11 C5 . . . . -35.8(3) ?
C2 C1 C11 C10 . . . . -159.0(2) ?
C2 C1 C11 C17 . . . . 75.8(3) ?
C2 C3 C4 C5 . . . . 65.4(3) ?
C2 C3 C4 C18 . . . . -174.4(2) ?
C2 C3 C4 C19 . . . . -53.9(3) ?
C3 C4 C5 C6 . . . . -176.2(2) ?
C3 C4 C5 C11 . . . . -62.7(3) ?
C3 C4 C19 N1 . . . . 79.8(3) ?
C4 C5 C6 O3 . . . . -129.4(2) ?
C4 C5 C6 C7 . . . . 103.5(2) ?
C4 C5 C11 C1 . . . . 48.2(3) ?
C4 C5 C11 C10 . . . . 170.6(2) ?
C4 C5 C11 C17 . . . . -73.7(2) ?
C5 C4 C19 N1 . . . . -39.2(3) ?
C5 C6 C7 O5 . . . . -144.84(19) ?
C5 C6 C7 C8 . . . . 100.5(2) ?
C5 C6 C7 C17 . . . . -20.0(2) ?
C5 C11 C17 N1 . . . . 70.5(2) ?
C5 C11 C17 C7 . . . . -55.0(2) ?
C6 O3 C24 O4 . . . . 0.7(4) ?
C6 O3 C24 C25 . . . . -178.0(2) ?
C6 C5 C11 C1 . . . . 164.53(18) ?
C6 C5 C11 C10 . . . . -73.1(2) ?
C6 C5 C11 C17 . . . . 42.6(2) ?
C6 C7 C8 O6 . . . . 73.4(2) ?
C6 C7 C8 C9 . . . . -44.6(3) ?
C6 C7 C8 C15 . . . . -174.4(2) ?
C6 C7 C17 N1 . . . . -71.7(3) ?
C6 C7 C17 C11 . . . . 46.9(2) ?
C7 O5 C22 O6 . . . . -7.8(3) ?
C7 C8 C9 C10 . . . . -43.5(2) ?
C7 C8 C9 C14 . . . . -155.99(18) ?
C7 C8 C15 C16 . . . . 107.8(3) ?
C8 O6 C22 O5 . . . . -22.9(2) ?
C8 C7 C17 N1 . . . . 165.0(2) ?
C8 C7 C17 C11 . . . . -76.4(2) ?
C8 C9 C10 O2 . . . . 158.19(18) ?
C8 C9 C10 C11 . . . . 34.3(3) ?
C8 C9 C10 C12 . . . . -89.8(2) ?
C8 C9 C14 O7 . . . . -56.4(2) ?
C8 C9 C14 C13 . . . . 68.9(2) ?
C8 C15 C16 O8 . . . . 142.5(2) ?
C8 C15 C16 C13 . . . . 19.4(3) ?
C9 C8 C15 C16 . . . . -20.5(3) ?
C9 C10 C11 C1 . . . . -173.89(18) ?
C9 C10 C11 C5 . . . . 61.2(3) ?
C9 C10 C11 C17 . . . . -46.1(3) ?
C9 C10 C12 C13 . . . . -0.8(2) ?
C10 C9 C14 O7 . . . . -173.61(18) ?
C10 C9 C14 C13 . . . . -48.3(2) ?
C10 C11 C17 N1 . . . . -174.08(17) ?
C10 C11 C17 C7 . . . . 60.5(2) ?
C10 C12 C13 C14 . . . . -28.0(2) ?
C10 C12 C13 C16 . . . . 91.0(2) ?
C11 C1 C2 C3 . . . . 37.4(3) ?
C11 C5 C6 O3 . . . . 113.0(2) ?
C11 C5 C6 C7 . . . . -14.1(2) ?
C11 C10 C12 C13 . . . . -129.3(2) ?
C12 C10 C11 C1 . . . . -54.1(3) ?
C12 C10 C11 C5 . . . . -178.99(19) ?
C12 C10 C11 C17 . . . . 73.6(2) ?
C12 C13 C14 O7 . . . . 168.94(19) ?
C12 C13 C14 C9 . . . . 47.4(2) ?
C12 C13 C16 O8 . . . . 156.1(2) ?
C12 C13 C16 C15 . . . . -84.8(2) ?
C14 C9 C10 O2 . . . . -82.3(2) ?
C14 C9 C10 C11 . . . . 153.85(18) ?
C14 C9 C10 C12 . . . . 29.7(2) ?
C14 C13 C16 O8 . . . . -92.1(2) ?
C14 C13 C16 C15 . . . . 27.0(3) ?
C15 C8 C9 C10 . . . . 87.0(2) ?
C15 C8 C9 C14 . . . . -25.5(3) ?
C16 C13 C14 O7 . . . . 51.5(3) ?
C16 C13 C14 C9 . . . . -70.0(2) ?
C17 N1 C19 C4 . . . . 40.2(3) ?
C17 N1 C20 C21 . . . . -61.1(3) ?
C17 C7 C8 O6 . . . . -171.33(17) ?
C17 C7 C8 C9 . . . . 70.6(2) ?
C17 C7 C8 C15 . . . . -59.1(3) ?
C18 C4 C5 C6 . . . . 66.3(3) ?
C18 C4 C5 C11 . . . . 179.9(2) ?
C18 C4 C19 N1 . . . . -160.9(2) ?
C19 N1 C17 C7 . . . . 55.1(3) ?
C19 N1 C17 C11 . . . . -58.1(3) ?
C19 N1 C20 C21 . . . . 164.0(3) ?
C19 C4 C5 C6 . . . . -54.0(2) ?
C19 C4 C5 C11 . . . . 59.5(3) ?
C20 N1 C17 C7 . . . . -78.1(3) ?
C20 N1 C17 C11 . . . . 168.7(2) ?
C20 N1 C19 C4 . . . . 174.9(2) ?
C22 O5 C7 C6 . . . . -89.4(2) ?
C22 O5 C7 C8 . . . . 33.7(2) ?
C22 O5 C7 C17 . . . . 154.6(2) ?
C22 O6 C8 C7 . . . . 42.0(2) ?
C22 O6 C8 C9 . . . . 158.4(2) ?
C22 O6 C8 C15 . . . . -77.1(2) ?
C23 O1 C1 C2 . . . . 75.5(3) ?
C23 O1 C1 C11 . . . . -156.5(2) ?
C24 O3 C6 C5 . . . . 140.1(2) ?
C24 O3 C6 C7 . . . . -100.3(2) ?
C26 O8 C16 C13 . . . . -86.4(4) ?
C26 O8 C16 C15 . . . . 149.8(3) ?
C27 O7 C14 C9 . . . . 179.6(2) ?
C27 O7 C14 C13 . . . . 63.0(3) ?
